data_7203650
loop_
_publ_author_name
'\/Lukasz Dobrzycki'
'Krzysztof Wo\'zniak'

_publ_section_title
;
 On polymorphism and planarity of benzidine dihydrochloride
;
_journal_issue 11
_journal_name_full CrystEngComm
_journal_page_first 780
_journal_paper_doi 10.1039/b612605g
_journal_volume 8
_journal_year 2006
_chemical_formula_sum 'C12 H14 Cl2 N2'
_chemical_formula_weight 257.15
_chemical_name_systematic
;
?
;
_space_group_IT_number 60
_symmetry_cell_setting orthorhombic
_symmetry_space_group_name_Hall '-P 2n 2ab'
_symmetry_space_group_name_H-M 'P b c n'
_atom_sites_solution_hydrogens geom
_atom_sites_solution_primary direct
_atom_sites_solution_secondary difmap
_audit_creation_method SHELXL-97
_cell_angle_alpha 90.00
_cell_angle_beta 90.00
_cell_angle_gamma 90.00
_cell_formula_units_Z 4
_cell_length_a 27.4793(11)
_cell_length_b 6.0280(3)
_cell_length_c 7.3190(3)
_cell_measurement_temperature 120(2)
_cell_volume 1212.36(9)
_computing_cell_refinement
;
CrysAlis RED, Oxford Diffraction Ltd.,
Version 1.171.28cycle4 beta (release 11-11-2005 CrysAlis171 .NET)
(compiled Nov 11 2005,15:50:43)
;
_computing_data_collection
;
CrysAlis CCD, Oxford Diffraction Ltd.,
Version 1.171.28cycle4 beta (release 11-11-2005 CrysAlis171 .NET)
(compiled Nov 11 2005,15:50:43)
;
_computing_data_reduction
;
CrysAlis RED, Oxford Diffraction Ltd.,
Version 1.171.28cycle4 beta (release 11-11-2005 CrysAlis171 .NET)
(compiled Nov 11 2005,15:50:43)
;
_computing_molecular_graphics Diamond
_computing_publication_material SHELXTL-97
_computing_structure_refinement 'SHELXL-97 (Sheldrick, 1997)'
_computing_structure_solution 'SHELXS-97 (Sheldrick, 1990)'
_diffrn_ambient_temperature 120(2)
_diffrn_detector_area_resol_mean 8.6479
_diffrn_measured_fraction_theta_full 0.999
_diffrn_measured_fraction_theta_max 0.999
_diffrn_measurement_device_type KM4CCD
_diffrn_measurement_method 'omega scan'
_diffrn_radiation_monochromator graphite
_diffrn_radiation_source 'fine-focus sealed tube'
_diffrn_radiation_type MoK\a
_diffrn_radiation_wavelength 0.71073
_diffrn_reflns_av_R_equivalents 0.0162
_diffrn_reflns_av_sigmaI/netI 0.0068
_diffrn_reflns_limit_h_max 38
_diffrn_reflns_limit_h_min -38
_diffrn_reflns_limit_k_max 8
_diffrn_reflns_limit_k_min -8
_diffrn_reflns_limit_l_max 10
_diffrn_reflns_limit_l_min -10
_diffrn_reflns_number 37294
_diffrn_reflns_theta_full 30.00
_diffrn_reflns_theta_max 30.00
_diffrn_reflns_theta_min 2.97
_diffrn_standards_decay_% 2
_diffrn_standards_number '1 frame'
_exptl_absorpt_coefficient_mu 0.509
_exptl_absorpt_correction_T_max 0.96
_exptl_absorpt_correction_T_min 0.80
_exptl_absorpt_correction_type multi-scan
_exptl_absorpt_process_details
;
CrysAlis RED, Oxford Diffraction Ltd.,
Version 1.171.28cycle4 beta (release 11-11-2005 CrysAlis171 .NET)
(compiled Nov 11 2005,15:50:43)
Empirical absorption correction using spherical harmonics,
implemented in SCALE3 ABSPACK scaling algorithm.
;
_exptl_crystal_colour colourless
_exptl_crystal_density_diffrn 1.409
_exptl_crystal_density_method 'not measured'
_exptl_crystal_description planar
_exptl_crystal_F_000 536
_exptl_crystal_size_max 0.60
_exptl_crystal_size_mid 0.52
_exptl_crystal_size_min 0.07
_refine_diff_density_max 0.417
_refine_diff_density_min -0.300
_refine_diff_density_rms 0.049
_refine_ls_extinction_coef 0.0061(13)
_refine_ls_extinction_expression Fc^*^=kFc[1+0.001xFc^2^\l^3^/sin(2\q)]^-1/4^
_refine_ls_extinction_method SHELXL
_refine_ls_goodness_of_fit_ref 1.059
_refine_ls_hydrogen_treatment refall
_refine_ls_matrix_type full
_refine_ls_number_parameters 102
_refine_ls_number_reflns 1776
_refine_ls_number_restraints 0
_refine_ls_restrained_S_all 1.059
_refine_ls_R_factor_all 0.0294
_refine_ls_R_factor_gt 0.0249
_refine_ls_shift/su_max 0.000
_refine_ls_shift/su_mean 0.000
_refine_ls_structure_factor_coef Fsqd
_refine_ls_weighting_details 'calc w=1/[\s^2^(Fo^2^)+(0.0476P)^2^+0.3709P] where P=(Fo^2^+2Fc^2^)/3'
_refine_ls_weighting_scheme calc
_refine_ls_wR_factor_gt 0.0785
_refine_ls_wR_factor_ref 0.0807
_reflns_number_gt 1515
_reflns_number_total 1776
_reflns_threshold_expression >2sigma(I)
_cod_data_source_file b612605g.txt
_cod_data_source_block 2_120
_cod_depositor_comments
;
The following automatic conversions were performed:
'_symmetry_cell_setting' value 'Orthorhombic' changed to 'orthorhombic'
according to '/home/saulius/struct/CIF-dictionaries/cif_core.dic'
dictionary named 'cif_core.dic' version 2.4.1 from 2010-06-29.

Automatic conversion script
Id: cif_fix_enum 1527 2010-12-29 10:47:43Z saulius 
;
_cod_original_sg_symbol_H-M Pbcn
_cod_database_code 7203650

loop_
_symmetry_equiv_pos_as_xyz
'x, y, z'
'-x+1/2, -y+1/2, z+1/2'
'-x, y, -z+1/2'
'x+1/2, -y+1/2, -z'
'-x, -y, -z'
'x-1/2, y-1/2, -z-1/2'
'x, -y, z-1/2'
'-x-1/2, y-1/2, z'

loop_
_atom_site_label
_atom_site_type_symbol
_atom_site_fract_x
_atom_site_fract_y
_atom_site_fract_z
_atom_site_U_iso_or_equiv
_atom_site_adp_type
_atom_site_occupancy
_atom_site_symmetry_multiplicity
_atom_site_calc_flag
_atom_site_refinement_flags
_atom_site_disorder_assembly
_atom_site_disorder_group
Cl1 Cl 0.206334(8) 0.25787(3) 0.10819(4) 0.01901(11) Uani 1 1 d . . .
N1 N 0.18119(3) 0.75332(14) 0.19972(14) 0.01725(19) Uani 1 1 d . . .
C1 C 0.12794(4) 0.74954(14) 0.20897(14) 0.0145(2) Uani 1 1 d . . .
C2 C 0.10139(3) 0.93249(16) 0.15241(14) 0.0162(2) Uani 1 1 d . . .
C3 C 0.05094(3) 0.92850(16) 0.16907(14) 0.01555(19) Uani 1 1 d . . .
C4 C 0.02693(3) 0.74350(13) 0.24072(13) 0.01327(19) Uani 1 1 d . . .
C5 C 0.05467(3) 0.56051(16) 0.29485(14) 0.0158(2) Uani 1 1 d . . .
C6 C 0.10518(3) 0.56298(16) 0.28004(14) 0.0164(2) Uani 1 1 d . . .
H1A H 0.1940(5) 0.635(3) 0.144(2) 0.033(4) Uiso 1 1 d . . .
H1B H 0.1962(7) 0.748(2) 0.317(3) 0.036(5) Uiso 1 1 d . . .
H1C H 0.1927(5) 0.865(3) 0.147(2) 0.028(4) Uiso 1 1 d . . .
H2 H 0.1166(5) 1.060(2) 0.1049(18) 0.022(3) Uiso 1 1 d . . .
H3 H 0.0338(4) 1.054(2) 0.1281(18) 0.021(3) Uiso 1 1 d . . .
H5 H 0.0400(4) 0.432(2) 0.3457(19) 0.021(3) Uiso 1 1 d . . .
H6 H 0.1232(4) 0.436(2) 0.3175(19) 0.021(3) Uiso 1 1 d . . .

loop_
_atom_site_aniso_label
_atom_site_aniso_U_11
_atom_site_aniso_U_22
_atom_site_aniso_U_33
_atom_site_aniso_U_23
_atom_site_aniso_U_13
_atom_site_aniso_U_12
Cl1 0.01185(15) 0.01366(14) 0.03151(17) -0.00030(8) -0.00275(8) -0.00027(7)
N1 0.0090(4) 0.0156(4) 0.0271(5) 0.0004(3) 0.0011(3) 0.0003(3)
C1 0.0090(4) 0.0161(4) 0.0184(4) -0.0016(3) 0.0005(3) 0.0001(3)
C2 0.0119(4) 0.0148(4) 0.0219(5) 0.0016(4) 0.0006(3) -0.0008(3)
C3 0.0115(4) 0.0146(4) 0.0205(4) 0.0018(3) -0.0008(3) 0.0007(3)
C4 0.0097(4) 0.0152(4) 0.0149(4) -0.0012(3) 0.0002(3) 0.0000(3)
C5 0.0124(4) 0.0149(4) 0.0202(4) 0.0017(3) 0.0015(3) -0.0003(3)
C6 0.0126(4) 0.0146(4) 0.0219(5) 0.0017(3) 0.0000(3) 0.0018(3)

loop_
_atom_type_symbol
_atom_type_description
_atom_type_scat_dispersion_real
_atom_type_scat_dispersion_imag
_atom_type_scat_source
C C 0.0033 0.0000 'International Tables Vol C Tables 4.2.6.8 and 6.1.1.4'
H H 0.0000 0.0000 'International Tables Vol C Tables 4.2.6.8 and 6.1.1.4'
N N 0.0061 0.0000 'International Tables Vol C Tables 4.2.6.8 and 6.1.1.4'
Cl Cl 0.1484 0.0000 'International Tables Vol C Tables 4.2.6.8 and 6.1.1.4'

loop_
_geom_angle_atom_site_label_1
_geom_angle_atom_site_label_2
_geom_angle_atom_site_label_3
_geom_angle
_geom_angle_site_symmetry_1
_geom_angle_site_symmetry_3
_geom_angle_publ_flag
C1 N1 H1A 113.6(10) . . ?
C1 N1 H1B 112.9(11) . . ?
H1A N1 H1B 102.2(13) . . ?
C1 N1 H1C 114.2(10) . . ?
H1A N1 H1C 106.6(16) . . ?
H1B N1 H1C 106.3(13) . . ?
C2 C1 C6 121.31(9) . . ?
C2 C1 N1 119.98(8) . . ?
C6 C1 N1 118.68(8) . . ?
C1 C2 C3 118.98(9) . . ?
C1 C2 H2 121.8(8) . . ?
C3 C2 H2 119.2(8) . . ?
C2 C3 C4 121.12(9) . . ?
C2 C3 H3 117.3(8) . . ?
C4 C3 H3 121.6(8) . . ?
C3 C4 C5 118.57(9) . . ?
C3 C4 C4 120.29(6) . 3 ?
C5 C4 C4 121.14(6) . 3 ?
C6 C5 C4 120.87(9) . . ?
C6 C5 H5 117.5(7) . . ?
C4 C5 H5 121.6(7) . . ?
C1 C6 C5 119.14(9) . . ?
C1 C6 H6 121.6(7) . . ?
C5 C6 H6 119.3(7) . . ?

loop_
_geom_bond_atom_site_label_1
_geom_bond_atom_site_label_2
_geom_bond_distance
_geom_bond_site_symmetry_2
_geom_bond_publ_flag
N1 C1 1.4650(13) . ?
N1 H1A 0.894(17) . ?
N1 H1B 0.96(2) . ?
N1 H1C 0.839(16) . ?
C1 C2 1.3856(13) . ?
C1 C6 1.3879(13) . ?
C2 C3 1.3919(12) . ?
C2 H2 0.943(14) . ?
C3 C4 1.3979(12) . ?
C3 H3 0.940(13) . ?
C4 C5 1.3982(12) . ?
C4 C4 1.4860(18) 3 ?
C5 C6 1.3924(13) . ?
C5 H5 0.951(13) . ?
C6 H6 0.952(13) . ?

loop_
_geom_hbond_atom_site_label_D
_geom_hbond_atom_site_label_H
_geom_hbond_atom_site_label_A
_geom_hbond_distance_DH
_geom_hbond_distance_HA
_geom_hbond_distance_DA
_geom_hbond_angle_DHA
_geom_hbond_site_symmetry_A
N1 H1B Cl1 0.96(2) 2.15(2) 3.0691(10) 161.8(16) 7_566
N1 H1C Cl1 0.839(16) 2.414(16) 3.1901(9) 154.2(14) 1_565
N1 H1C Cl1 0.839(16) 2.863(14) 3.1626(9) 103.3(11) 8_665
N1 H1A Cl1 0.894(17) 2.312(17) 3.1378(9) 153.6(14) .

loop_
_geom_torsion_atom_site_label_1
_geom_torsion_atom_site_label_2
_geom_torsion_atom_site_label_3
_geom_torsion_atom_site_label_4
_geom_torsion
_geom_torsion_site_symmetry_1
_geom_torsion_site_symmetry_2
_geom_torsion_site_symmetry_3
_geom_torsion_site_symmetry_4
_geom_torsion_publ_flag
C6 C1 C2 C3 0.54(15) . . . . ?
N1 C1 C2 C3 -177.52(9) . . . . ?
C1 C2 C3 C4 -0.30(15) . . . . ?
C2 C3 C4 C5 -0.36(14) . . . . ?
C2 C3 C4 C4 179.32(10) . . . 3 ?
C3 C4 C5 C6 0.79(14) . . . . ?
C4 C4 C5 C6 -178.89(11) 3 . . . ?
C2 C1 C6 C5 -0.12(15) . . . . ?
N1 C1 C6 C5 177.97(9) . . . . ?
C4 C5 C6 C1 -0.56(15) . . . . ?
